data_2222130
loop_
_publ_author_name
'Wang, Wen Xiang'
'Zhao, Hong'

_publ_section_title
;
 1-[(3-Methylpiperidin-1-yl)(phenyl)methyl]-2-naphthol
;
_journal_coeditor_code RZ2319
_journal_issue 6
_journal_name_full 'Acta Crystallographica Section E'
_journal_page_first o1277
_journal_paper_doi 10.1107/S1600536809017176
_journal_volume 65
_journal_year 2009
_chemical_formula_iupac 'C23 H25 N O'
_chemical_formula_moiety 'C23 H25 N O'
_chemical_formula_sum 'C23 H25 N O'
_chemical_formula_weight 331.44
_chemical_name_systematic
;
1-[(3-methylpiperidin-1-yl)(phenyl)methyl]-2-naphthol
;
_space_group_IT_number 14
_symmetry_cell_setting monoclinic
_symmetry_space_group_name_Hall '-P 2yn'
_symmetry_space_group_name_H-M 'P 1 21/n 1'
_atom_sites_solution_hydrogens geom
_atom_sites_solution_primary direct
_atom_sites_solution_secondary difmap
_audit_creation_method SHELXL97
_cell_angle_alpha 90.00
_cell_angle_beta 97.007(10)
_cell_angle_gamma 90.00
_cell_formula_units_Z 4
_cell_length_a 9.2138(13)
_cell_length_b 10.9056(13)
_cell_length_c 18.635(3)
_cell_measurement_reflns_used 2989
_cell_measurement_temperature 291.5
_cell_measurement_theta_max 27.8684
_cell_measurement_theta_min 2.6021
_cell_volume 1858.5(5)
_computing_cell_refinement 'CrystalClear (Rigaku, 2005)'
_computing_data_collection 'CrystalClear (Rigaku, 2005)'
_computing_data_reduction 'CrystalClear (Rigaku, 2005)'
_computing_molecular_graphics 'SHELXTL/PC (Sheldrick, 2008)'
_computing_publication_material 'SHELXTL/PC (Sheldrick, 2008)'
_computing_structure_refinement 'SHELXL97 (Sheldrick, 2008)'
_computing_structure_solution 'SHELXS97 (Sheldrick, 2008)'
_diffrn_ambient_temperature 291.5
_diffrn_detector_area_resol_mean 13.6612
_diffrn_measured_fraction_theta_full 0.996
_diffrn_measured_fraction_theta_max 0.996
_diffrn_measurement_device_type 'Rigaku SCXmini'
_diffrn_measurement_method \w
_diffrn_radiation_monochromator graphite
_diffrn_radiation_source 'fine-focus sealed tube'
_diffrn_radiation_type MoK\a
_diffrn_radiation_wavelength 0.71073
_diffrn_reflns_av_R_equivalents 0.0669
_diffrn_reflns_av_sigmaI/netI 0.0555
_diffrn_reflns_limit_h_max 12
_diffrn_reflns_limit_h_min -12
_diffrn_reflns_limit_k_max 14
_diffrn_reflns_limit_k_min -14
_diffrn_reflns_limit_l_max 24
_diffrn_reflns_limit_l_min -24
_diffrn_reflns_number 19217
_diffrn_reflns_theta_full 27.89
_diffrn_reflns_theta_max 27.89
_diffrn_reflns_theta_min 2.89
_diffrn_standards_number 0
_exptl_absorpt_coefficient_mu 0.071
_exptl_absorpt_correction_T_max 0.9785
_exptl_absorpt_correction_T_min 0.9654
_exptl_absorpt_correction_type multi-scan
_exptl_absorpt_process_details '(CrystalClear; Rigaku, 2005)'
_exptl_crystal_colour 'pale yellow'
_exptl_crystal_density_diffrn 1.185
_exptl_crystal_density_method 'not measured'
_exptl_crystal_description prism
_exptl_crystal_F_000 712
_exptl_crystal_size_max 0.30
_exptl_crystal_size_mid 0.25
_exptl_crystal_size_min 0.20
_refine_diff_density_max 0.153
_refine_diff_density_min -0.163
_refine_ls_extinction_method none
_refine_ls_goodness_of_fit_ref 0.985
_refine_ls_hydrogen_treatment constr
_refine_ls_matrix_type full
_refine_ls_number_parameters 228
_refine_ls_number_reflns 4422
_refine_ls_number_restraints 0
_refine_ls_restrained_S_all 0.985
_refine_ls_R_factor_all 0.1328
_refine_ls_R_factor_gt 0.0614
_refine_ls_shift/su_max 0.000
_refine_ls_shift/su_mean 0.000
_refine_ls_structure_factor_coef Fsqd
_refine_ls_weighting_details 'calc w = 1/[\s^2^(Fo^2^)+(0.0693P)^2^] where P=(Fo^2^+2Fc^2^)/3'
_refine_ls_weighting_scheme calc
_refine_ls_wR_factor_gt 0.1282
_refine_ls_wR_factor_ref 0.1546
_reflns_number_gt 2302
_reflns_number_total 4422
_reflns_threshold_expression I>2\s(I)
_cod_data_source_file rz2319.cif
_cod_data_source_block I
_cod_original_sg_symbol_H-M 'P 21/n'
_cod_database_code 2222130
_cod_database_fobs_code 2222130

loop_
_symmetry_equiv_pos_as_xyz
'x, y, z'
'-x+1/2, y+1/2, -z+1/2'
'-x, -y, -z'
'x-1/2, -y-1/2, z-1/2'

loop_
_atom_site_type_symbol
_atom_site_label
_atom_site_fract_x
_atom_site_fract_y
_atom_site_fract_z
_atom_site_U_iso_or_equiv
_atom_site_adp_type
_atom_site_calc_flag
_atom_site_refinement_flags
_atom_site_occupancy
_atom_site_disorder_assembly
_atom_site_disorder_group
C C1 0.67985(19) 0.98342(18) 0.20764(10) 0.0429(5) Uani d . 1 . .
H H1 0.6443 1.0644 0.2203 0.051 Uiso calc R 1 . .
C C2 0.78426(19) 0.93769(17) 0.27180(10) 0.0424(5) Uani d . 1 . .
C C3 0.9016(2) 0.86366(18) 0.26209(11) 0.0473(5) Uani d . 1 . .
C C4 0.9972(2) 0.8201(2) 0.32150(13) 0.0588(6) Uani d . 1 . .
H H4 1.0778 0.7728 0.3138 0.071 Uiso calc R 1 . .
C C5 0.9718(2) 0.8470(2) 0.38980(13) 0.0640(6) Uani d . 1 . .
H H5 1.0349 0.8168 0.4285 0.077 Uiso calc R 1 . .
C C6 0.8527(2) 0.9195(2) 0.40364(11) 0.0560(6) Uani d . 1 . .
C C7 0.7590(2) 0.96718(17) 0.34408(10) 0.0466(5) Uani d . 1 . .
C C8 0.6424(2) 1.04328(19) 0.36039(12) 0.0580(6) Uani d . 1 . .
H H8 0.5790 1.0764 0.3227 0.070 Uiso calc R 1 . .
C C9 0.6211(3) 1.0690(2) 0.42986(13) 0.0739(7) Uani d . 1 . .
H H9 0.5445 1.1201 0.4388 0.089 Uiso calc R 1 . .
C C10 0.7124(3) 1.0197(3) 0.48762(14) 0.0845(9) Uani d . 1 . .
H H10 0.6959 1.0367 0.5349 0.101 Uiso calc R 1 . .
C C11 0.8255(3) 0.9467(2) 0.47479(12) 0.0724(7) Uani d . 1 . .
H H11 0.8863 0.9139 0.5136 0.087 Uiso calc R 1 . .
C C12 0.5482(2) 0.89924(19) 0.19333(10) 0.0466(5) Uani d . 1 . .
C C13 0.4093(2) 0.9444(2) 0.19799(11) 0.0601(6) Uani d . 1 . .
H H13 0.3973 1.0267 0.2090 0.072 Uiso calc R 1 . .
C C14 0.2885(2) 0.8692(3) 0.18655(13) 0.0719(7) Uani d . 1 . .
H H14 0.1959 0.9008 0.1901 0.086 Uiso calc R 1 . .
C C15 0.3047(3) 0.7479(3) 0.16990(13) 0.0713(7) Uani d . 1 . .
H H15 0.2231 0.6972 0.1620 0.086 Uiso calc R 1 . .
C C16 0.4413(2) 0.7016(2) 0.16489(11) 0.0655(6) Uani d . 1 . .
H H16 0.4524 0.6193 0.1536 0.079 Uiso calc R 1 . .
C C17 0.5626(2) 0.7767(2) 0.17657(11) 0.0541(5) Uani d . 1 . .
H H17 0.6550 0.7444 0.1731 0.065 Uiso calc R 1 . .
C C18 0.6619(2) 1.0167(2) 0.07506(10) 0.0580(6) Uani d . 1 . .
H H18A 0.6042 1.0904 0.0784 0.070 Uiso calc R 1 . .
H H18B 0.5954 0.9477 0.0671 0.070 Uiso calc R 1 . .
C C19 0.7514(2) 1.0277(2) 0.01231(11) 0.0680(7) Uani d . 1 . .
H H19A 0.8024 0.9511 0.0068 0.082 Uiso calc R 1 . .
H H19B 0.6864 1.0421 -0.0318 0.082 Uiso calc R 1 . .
C C20 0.8616(2) 1.1307(2) 0.02313(11) 0.0634(6) Uani d . 1 . .
H H20A 0.8106 1.2087 0.0216 0.076 Uiso calc R 1 . .
H H20B 0.9225 1.1298 -0.0158 0.076 Uiso calc R 1 . .
C C21 0.9571(2) 1.11783(19) 0.09503(11) 0.0531(5) Uani d . 1 . .
H H21 1.0152 1.0428 0.0935 0.064 Uiso calc R 1 . .
C C22 0.8604(2) 1.10436(19) 0.15507(11) 0.0509(5) Uani d . 1 . .
H H22A 0.9217 1.0940 0.2008 0.061 Uiso calc R 1 . .
H H22B 0.8038 1.1788 0.1580 0.061 Uiso calc R 1 . .
C C23 1.0612(3) 1.2248(2) 0.11110(14) 0.0819(8) Uani d . 1 . .
H H23A 1.0064 1.2996 0.1113 0.123 Uiso calc R 1 . .
H H23B 1.1262 1.2293 0.0746 0.123 Uiso calc R 1 . .
H H23C 1.1171 1.2132 0.1576 0.123 Uiso calc R 1 . .
N N1 0.75966(16) 0.99877(14) 0.14314(8) 0.0455(4) Uani d . 1 . .
O O1 0.93357(14) 0.82835(13) 0.19587(8) 0.0575(4) Uani d . 1 . .
H H1A 0.8851 0.8690 0.1646 0.086 Uiso calc R 1 . .

loop_
_atom_site_aniso_label
_atom_site_aniso_U_11
_atom_site_aniso_U_22
_atom_site_aniso_U_33
_atom_site_aniso_U_12
_atom_site_aniso_U_13
_atom_site_aniso_U_23
C1 0.0391(10) 0.0487(11) 0.0419(11) 0.0029(9) 0.0094(8) -0.0008(9)
C2 0.0363(10) 0.0451(10) 0.0454(11) -0.0067(9) 0.0030(8) -0.0013(9)
C3 0.0389(11) 0.0505(12) 0.0522(13) -0.0056(9) 0.0047(9) -0.0016(10)
C4 0.0405(11) 0.0570(13) 0.0758(17) -0.0008(10) -0.0054(11) 0.0039(12)
C5 0.0608(15) 0.0662(15) 0.0594(16) -0.0155(13) -0.0149(11) 0.0122(12)
C6 0.0570(13) 0.0584(14) 0.0507(13) -0.0203(12) -0.0008(10) 0.0018(11)
C7 0.0485(12) 0.0482(11) 0.0435(12) -0.0139(10) 0.0070(9) -0.0010(9)
C8 0.0602(14) 0.0652(14) 0.0513(13) -0.0089(12) 0.0177(10) -0.0074(11)
C9 0.0778(17) 0.0849(18) 0.0635(17) -0.0153(15) 0.0265(14) -0.0185(14)
C10 0.100(2) 0.105(2) 0.0508(16) -0.0353(18) 0.0194(15) -0.0203(15)
C11 0.0845(18) 0.0852(18) 0.0454(14) -0.0310(16) -0.0009(12) 0.0018(13)
C12 0.0365(10) 0.0610(13) 0.0423(11) 0.0007(10) 0.0045(8) 0.0067(10)
C13 0.0417(12) 0.0763(15) 0.0633(14) 0.0043(12) 0.0100(10) 0.0097(12)
C14 0.0362(12) 0.109(2) 0.0708(16) -0.0001(14) 0.0087(11) 0.0197(15)
C15 0.0502(14) 0.095(2) 0.0660(15) -0.0220(14) -0.0047(11) 0.0137(14)
C16 0.0624(15) 0.0728(16) 0.0578(14) -0.0103(13) -0.0066(11) -0.0003(12)
C17 0.0418(11) 0.0633(13) 0.0557(13) -0.0011(11) 0.0001(9) -0.0021(11)
C18 0.0482(12) 0.0814(16) 0.0437(12) 0.0037(11) 0.0036(10) 0.0040(11)
C19 0.0598(14) 0.1003(19) 0.0444(13) -0.0009(14) 0.0082(10) 0.0022(12)
C20 0.0637(14) 0.0794(16) 0.0503(13) 0.0048(13) 0.0201(11) 0.0082(12)
C21 0.0520(12) 0.0551(12) 0.0551(13) -0.0024(10) 0.0184(10) -0.0001(10)
C22 0.0498(12) 0.0539(12) 0.0500(12) -0.0030(10) 0.0105(9) -0.0017(10)
C23 0.0856(18) 0.0819(17) 0.0834(18) -0.0242(15) 0.0308(14) -0.0037(14)
N1 0.0394(9) 0.0572(10) 0.0403(9) -0.0036(8) 0.0065(7) -0.0003(8)
O1 0.0443(8) 0.0662(10) 0.0620(10) 0.0069(7) 0.0062(7) -0.0071(8)

loop_
_atom_type_symbol
_atom_type_description
_atom_type_scat_dispersion_real
_atom_type_scat_dispersion_imag
_atom_type_scat_source
C C 0.0033 0.0016 'International Tables Vol C Tables 4.2.6.8 and 6.1.1.4'
H H 0.0000 0.0000 'International Tables Vol C Tables 4.2.6.8 and 6.1.1.4'
N N 0.0061 0.0033 'International Tables Vol C Tables 4.2.6.8 and 6.1.1.4'
O O 0.0106 0.0060 'International Tables Vol C Tables 4.2.6.8 and 6.1.1.4'

loop_
_geom_angle_atom_site_label_1
_geom_angle_atom_site_label_2
_geom_angle_atom_site_label_3
_geom_angle_site_symmetry_1
_geom_angle_site_symmetry_3
_geom_angle
_geom_angle_publ_flag
N1 C1 C12 . . 112.81(15) ?
N1 C1 C2 . . 110.03(15) ?
C12 C1 C2 . . 110.74(15) ?
N1 C1 H1 . . 107.7 ?
C12 C1 H1 . . 107.7 ?
C2 C1 H1 . . 107.7 ?
C3 C2 C7 . . 118.38(18) ?
C3 C2 C1 . . 121.25(17) ?
C7 C2 C1 . . 120.33(17) ?
O1 C3 C2 . . 123.06(18) ?
O1 C3 C4 . . 115.67(18) ?
C2 C3 C4 . . 121.3(2) ?
C5 C4 C3 . . 120.1(2) ?
C5 C4 H4 . . 120.0 ?
C3 C4 H4 . . 120.0 ?
C4 C5 C6 . . 121.6(2) ?
C4 C5 H5 . . 119.2 ?
C6 C5 H5 . . 119.2 ?
C5 C6 C11 . . 121.6(2) ?
C5 C6 C7 . . 118.5(2) ?
C11 C6 C7 . . 119.9(2) ?
C6 C7 C8 . . 116.79(19) ?
C6 C7 C2 . . 120.03(19) ?
C8 C7 C2 . . 123.18(19) ?
C9 C8 C7 . . 121.6(2) ?
C9 C8 H8 . . 119.2 ?
C7 C8 H8 . . 119.2 ?
C8 C9 C10 . . 120.8(3) ?
C8 C9 H9 . . 119.6 ?
C10 C9 H9 . . 119.6 ?
C11 C10 C9 . . 119.7(2) ?
C11 C10 H10 . . 120.1 ?
C9 C10 H10 . . 120.1 ?
C10 C11 C6 . . 121.2(2) ?
C10 C11 H11 . . 119.4 ?
C6 C11 H11 . . 119.4 ?
C17 C12 C13 . . 118.2(2) ?
C17 C12 C1 . . 121.84(17) ?
C13 C12 C1 . . 119.93(19) ?
C14 C13 C12 . . 121.0(2) ?
C14 C13 H13 . . 119.5 ?
C12 C13 H13 . . 119.5 ?
C15 C14 C13 . . 120.1(2) ?
C15 C14 H14 . . 120.0 ?
C13 C14 H14 . . 120.0 ?
C16 C15 C14 . . 119.8(2) ?
C16 C15 H15 . . 120.1 ?
C14 C15 H15 . . 120.1 ?
C15 C16 C17 . . 120.2(2) ?
C15 C16 H16 . . 119.9 ?
C17 C16 H16 . . 119.9 ?
C16 C17 C12 . . 120.7(2) ?
C16 C17 H17 . . 119.6 ?
C12 C17 H17 . . 119.6 ?
N1 C18 C19 . . 109.91(16) ?
N1 C18 H18A . . 109.7 ?
C19 C18 H18A . . 109.7 ?
N1 C18 H18B . . 109.7 ?
C19 C18 H18B . . 109.7 ?
H18A C18 H18B . . 108.2 ?
C20 C19 C18 . . 112.10(19) ?
C20 C19 H19A . . 109.2 ?
C18 C19 H19A . . 109.2 ?
C20 C19 H19B . . 109.2 ?
C18 C19 H19B . . 109.2 ?
H19A C19 H19B . . 107.9 ?
C19 C20 C21 . . 110.91(17) ?
C19 C20 H20A . . 109.5 ?
C21 C20 H20A . . 109.5 ?
C19 C20 H20B . . 109.5 ?
C21 C20 H20B . . 109.5 ?
H20A C20 H20B . . 108.0 ?
C20 C21 C23 . . 112.82(18) ?
C20 C21 C22 . . 109.29(17) ?
C23 C21 C22 . . 110.02(17) ?
C20 C21 H21 . . 108.2 ?
C23 C21 H21 . . 108.2 ?
C22 C21 H21 . . 108.2 ?
N1 C22 C21 . . 112.21(16) ?
N1 C22 H22A . . 109.2 ?
C21 C22 H22A . . 109.2 ?
N1 C22 H22B . . 109.2 ?
C21 C22 H22B . . 109.2 ?
H22A C22 H22B . . 107.9 ?
C21 C23 H23A . . 109.5 ?
C21 C23 H23B . . 109.5 ?
H23A C23 H23B . . 109.5 ?
C21 C23 H23C . . 109.5 ?
H23A C23 H23C . . 109.5 ?
H23B C23 H23C . . 109.5 ?
C18 N1 C22 . . 109.40(15) ?
C18 N1 C1 . . 113.43(14) ?
C22 N1 C1 . . 109.15(14) ?
C3 O1 H1A . . 109.5 ?

loop_
_geom_bond_atom_site_label_1
_geom_bond_atom_site_label_2
_geom_bond_site_symmetry_2
_geom_bond_distance
_geom_bond_publ_flag
C1 N1 . 1.493(2) ?
C1 C12 . 1.518(3) ?
C1 C2 . 1.524(3) ?
C1 H1 . 0.9800 ?
C2 C3 . 1.379(3) ?
C2 C7 . 1.431(3) ?
C3 O1 . 1.359(2) ?
C3 C4 . 1.411(3) ?
C4 C5 . 1.354(3) ?
C4 H4 . 0.9300 ?
C5 C6 . 1.402(3) ?
C5 H5 . 0.9300 ?
C6 C11 . 1.410(3) ?
C6 C7 . 1.419(3) ?
C7 C8 . 1.419(3) ?
C8 C9 . 1.362(3) ?
C8 H8 . 0.9300 ?
C9 C10 . 1.391(4) ?
C9 H9 . 0.9300 ?
C10 C11 . 1.356(4) ?
C10 H10 . 0.9300 ?
C11 H11 . 0.9300 ?
C12 C17 . 1.383(3) ?
C12 C13 . 1.384(3) ?
C13 C14 . 1.378(3) ?
C13 H13 . 0.9300 ?
C14 C15 . 1.371(3) ?
C14 H14 . 0.9300 ?
C15 C16 . 1.370(3) ?
C15 H15 . 0.9300 ?
C16 C17 . 1.381(3) ?
C16 H16 . 0.9300 ?
C17 H17 . 0.9300 ?
C18 N1 . 1.477(2) ?
C18 C19 . 1.516(3) ?
C18 H18A . 0.9700 ?
C18 H18B . 0.9700 ?
C19 C20 . 1.510(3) ?
C19 H19A . 0.9700 ?
C19 H19B . 0.9700 ?
C20 C21 . 1.517(3) ?
C20 H20A . 0.9700 ?
C20 H20B . 0.9700 ?
C21 C23 . 1.517(3) ?
C21 C22 . 1.520(3) ?
C21 H21 . 0.9800 ?
C22 N1 . 1.479(2) ?
C22 H22A . 0.9700 ?
C22 H22B . 0.9700 ?
C23 H23A . 0.9600 ?
C23 H23B . 0.9600 ?
C23 H23C . 0.9600 ?
O1 H1A . 0.8200 ?

loop_
_geom_hbond_atom_site_label_D
_geom_hbond_atom_site_label_H
_geom_hbond_atom_site_label_A
_geom_hbond_site_symmetry_A
_geom_hbond_distance_DH
_geom_hbond_distance_HA
_geom_hbond_distance_DA
_geom_hbond_angle_DHA
O1 H1A N1 . 0.82 1.84 2.570(2) 147.5

loop_
_geom_torsion_atom_site_label_1
_geom_torsion_atom_site_label_2
_geom_torsion_atom_site_label_3
_geom_torsion_atom_site_label_4
_geom_torsion_site_symmetry_1
_geom_torsion_site_symmetry_2
_geom_torsion_site_symmetry_3
_geom_torsion_site_symmetry_4
_geom_torsion
_geom_torsion_publ_flag
N1 C1 C2 C3 . . . . -31.0(2) ?
C12 C1 C2 C3 . . . . 94.4(2) ?
N1 C1 C2 C7 . . . . 151.44(16) ?
C12 C1 C2 C7 . . . . -83.2(2) ?
C7 C2 C3 O1 . . . . 178.73(17) ?
C1 C2 C3 O1 . . . . 1.1(3) ?
C7 C2 C3 C4 . . . . -1.6(3) ?
C1 C2 C3 C4 . . . . -179.21(17) ?
O1 C3 C4 C5 . . . . -177.90(18) ?
C2 C3 C4 C5 . . . . 2.4(3) ?
C3 C4 C5 C6 . . . . -0.9(3) ?
C4 C5 C6 C11 . . . . 179.4(2) ?
C4 C5 C6 C7 . . . . -1.3(3) ?
C5 C6 C7 C8 . . . . -178.04(18) ?
C11 C6 C7 C8 . . . . 1.2(3) ?
C5 C6 C7 C2 . . . . 2.0(3) ?
C11 C6 C7 C2 . . . . -178.67(17) ?
C3 C2 C7 C6 . . . . -0.6(3) ?
C1 C2 C7 C6 . . . . 177.01(17) ?
C3 C2 C7 C8 . . . . 179.47(17) ?
C1 C2 C7 C8 . . . . -2.9(3) ?
C6 C7 C8 C9 . . . . -0.2(3) ?
C2 C7 C8 C9 . . . . 179.68(19) ?
C7 C8 C9 C10 . . . . -0.9(3) ?
C8 C9 C10 C11 . . . . 1.1(4) ?
C9 C10 C11 C6 . . . . 0.0(4) ?
C5 C6 C11 C10 . . . . 178.1(2) ?
C7 C6 C11 C10 . . . . -1.1(3) ?
N1 C1 C12 C17 . . . . 63.6(2) ?
C2 C1 C12 C17 . . . . -60.2(2) ?
N1 C1 C12 C13 . . . . -117.4(2) ?
C2 C1 C12 C13 . . . . 118.81(19) ?
C17 C12 C13 C14 . . . . 0.3(3) ?
C1 C12 C13 C14 . . . . -178.80(18) ?
C12 C13 C14 C15 . . . . -0.3(3) ?
C13 C14 C15 C16 . . . . 0.2(4) ?
C14 C15 C16 C17 . . . . 0.0(3) ?
C15 C16 C17 C12 . . . . -0.1(3) ?
C13 C12 C17 C16 . . . . 0.0(3) ?
C1 C12 C17 C16 . . . . 179.00(18) ?
N1 C18 C19 C20 . . . . -57.0(3) ?
C18 C19 C20 C21 . . . . 53.8(3) ?
C19 C20 C21 C23 . . . . -175.32(19) ?
C19 C20 C21 C22 . . . . -52.6(2) ?
C20 C21 C22 N1 . . . . 57.4(2) ?
C23 C21 C22 N1 . . . . -178.25(18) ?
C19 C18 N1 C22 . . . . 59.5(2) ?
C19 C18 N1 C1 . . . . -178.37(18) ?
C21 C22 N1 C18 . . . . -61.3(2) ?
C21 C22 N1 C1 . . . . 174.09(16) ?
C12 C1 N1 C18 . . . . 43.3(2) ?
C2 C1 N1 C18 . . . . 167.50(16) ?
C12 C1 N1 C22 . . . . 165.56(15) ?
C2 C1 N1 C22 . . . . -70.23(19) ?
